data_7153193
loop_
_publ_author_name
'Liu, Jing-Xin'
'Zhou, Qing-Qing'
'Deng, Jin-Gen'
'Chen, Ying-Chun'

_publ_section_title
;
 An asymmetric normal-electron-demand aza-Diels-Alder reaction via
 trienamine catalysis.
;
_journal_issue 47
_journal_name_full 'Organic &amp; biomolecular chemistry'
_journal_page_first 8175
_journal_page_last 8178
_journal_paper_doi 10.1039/c3ob41698d
_journal_volume 11
_journal_year 2013
_chemical_absolute_configuration ad
_chemical_formula_sum 'C32 H25 N5 O5'
_chemical_formula_weight 559.57
_chemical_name_systematic
;
 ?
;
_space_group_IT_number 1
_symmetry_cell_setting triclinic
_symmetry_space_group_name_Hall 'P 1'
_symmetry_space_group_name_H-M 'P 1'
_atom_sites_solution_hydrogens geom
_atom_sites_solution_primary direct
_atom_sites_solution_secondary difmap
_audit_creation_method SHELXL-97
_cell_angle_alpha 78.855(2)
_cell_angle_beta 84.930(2)
_cell_angle_gamma 88.715(2)
_cell_formula_units_Z 2
_cell_length_a 7.9810(2)
_cell_length_b 8.9970(2)
_cell_length_c 19.1833(5)
_cell_measurement_reflns_used 11964
_cell_measurement_temperature 291(2)
_cell_measurement_theta_max 69.7075
_cell_measurement_theta_min 4.7123
_cell_volume 1346.17(6)
_computing_cell_refinement 'CrysAlisPro (Agilent Technologies)'
_computing_data_collection 'CrysAlisPro (Agilent Technologies)'
_computing_data_reduction 'CrysAlisPro (Agilent Technologies)'
_computing_molecular_graphics 'Ortep-3 (L. J. Farrugia, 2001)'
_computing_publication_material SHELXL-97
_computing_structure_refinement 'SHELXL-97 (Sheldrick, 1997)'
_computing_structure_solution 'SHELXS-97 (Sheldrick, 1997)'
_diffrn_ambient_temperature 291(2)
_diffrn_detector_area_resol_mean 15.9149
_diffrn_measured_fraction_theta_full 0.989
_diffrn_measured_fraction_theta_max 0.989
_diffrn_measurement_device_type 'Gemini S Ultra, Agilent Technologies'
_diffrn_measurement_method '\w scans'
_diffrn_radiation_monochromator mirror
_diffrn_radiation_source 'Enhance Ultra (Cu) X-ray Source'
_diffrn_radiation_type CuK\a
_diffrn_radiation_wavelength 1.54184
_diffrn_reflns_av_R_equivalents 0.0178
_diffrn_reflns_av_sigmaI/netI 0.0205
_diffrn_reflns_limit_h_max 9
_diffrn_reflns_limit_h_min -8
_diffrn_reflns_limit_k_max 10
_diffrn_reflns_limit_k_min -10
_diffrn_reflns_limit_l_max 23
_diffrn_reflns_limit_l_min -23
_diffrn_reflns_number 22005
_diffrn_reflns_theta_full 69.84
_diffrn_reflns_theta_max 69.84
_diffrn_reflns_theta_min 4.72
_exptl_absorpt_coefficient_mu 0.784
_exptl_absorpt_correction_T_max 0.8341
_exptl_absorpt_correction_T_min 0.7602
_exptl_absorpt_correction_type multi-scan
_exptl_absorpt_process_details
;
CrysAlisPro, Agilent Technologies,
Version 1.171.36.21 (release 14-08-2012 CrysAlis171 .NET)
(compiled Sep 14 2012,17:21:16)
Empirical absorption correction using spherical harmonics,
 implemented in SCALE3 ABSPACK scaling algorithm.
;
_exptl_crystal_density_diffrn 1.380
_exptl_crystal_density_method 'not measured'
_exptl_crystal_F_000 584
_exptl_crystal_size_max 0.37
_exptl_crystal_size_mid 0.32
_exptl_crystal_size_min 0.24
_refine_diff_density_max 0.126
_refine_diff_density_min -0.173
_refine_diff_density_rms 0.028
_refine_ls_abs_structure_details 'Flack H D (1983), Acta Cryst. A39, 876-881'
_refine_ls_abs_structure_Flack -0.03(13)
_refine_ls_extinction_method none
_refine_ls_goodness_of_fit_ref 1.031
_refine_ls_hydrogen_treatment constr
_refine_ls_matrix_type full
_refine_ls_number_parameters 757
_refine_ls_number_reflns 9164
_refine_ls_number_restraints 3
_refine_ls_restrained_S_all 1.031
_refine_ls_R_factor_all 0.0361
_refine_ls_R_factor_gt 0.0340
_refine_ls_shift/su_max 0.001
_refine_ls_shift/su_mean 0.000
_refine_ls_structure_factor_coef Fsqd
_refine_ls_weighting_details 'calc w=1/[\s^2^(Fo^2^)+(0.0619P)^2^+0.0675P] where P=(Fo^2^+2Fc^2^)/3'
_refine_ls_weighting_scheme calc
_refine_ls_wR_factor_gt 0.0928
_refine_ls_wR_factor_ref 0.0954
_reflns_number_gt 8657
_reflns_number_total 9164
_reflns_threshold_expression >2sigma(I)
_cod_data_source_file c3ob41698d.txt
_cod_data_source_block 4a
_cod_database_code 7153193

loop_
_symmetry_equiv_pos_as_xyz
'x, y, z'

loop_
_atom_site_label
_atom_site_type_symbol
_atom_site_fract_x
_atom_site_fract_y
_atom_site_fract_z
_atom_site_U_iso_or_equiv
_atom_site_adp_type
_atom_site_occupancy
_atom_site_symmetry_multiplicity
_atom_site_calc_flag
_atom_site_refinement_flags
N1 N 0.01531(18) 0.52461(16) 0.27042(8) 0.0465(3) Uani 1 1 d .
N6 N -0.23061(17) 0.14830(16) 0.97112(8) 0.0465(3) Uani 1 1 d .
O1 O -0.65974(18) 0.1988(2) 1.02729(9) 0.0758(4) Uani 1 1 d .
N8 N -0.1156(2) 0.32594(18) 0.71540(8) 0.0538(4) Uani 1 1 d .
H8 H -0.2038 0.2779 0.7098 0.065 Uiso 1 1 calc R
C41 C -0.4212(2) -0.0646(2) 1.01519(10) 0.0551(4) Uani 1 1 d .
H41B H -0.4119 -0.0647 1.0653 0.066 Uiso 1 1 calc R
H41A H -0.5305 -0.1049 1.0105 0.066 Uiso 1 1 calc R
C54 C -0.4684(2) 0.2631(2) 0.85716(10) 0.0504(4) Uani 1 1 d .
H54 H -0.4313 0.3443 0.8751 0.060 Uiso 1 1 calc R
C20 C -0.0768(2) 0.0035(2) 0.63376(10) 0.0501(4) Uani 1 1 d .
O6 O 0.44441(19) 0.6015(2) 0.21211(9) 0.0756(4) Uani 1 1 d .
O5 O 0.2951(3) 0.8599(2) 0.52129(11) 0.0914(6) Uani 1 1 d .
C53 C -0.4647(2) 0.11685(19) 0.89801(9) 0.0454(4) Uani 1 1 d .
O2 O -0.3694(2) 0.3587(2) 0.63228(9) 0.0768(4) Uani 1 1 d .
O10 O -0.5268(2) -0.3242(2) 0.71838(10) 0.0864(5) Uani 1 1 d .
C11 C -0.0877(2) 0.26393(19) 0.28138(9) 0.0492(4) Uani 1 1 d .
N2 N -0.1926(2) 0.26034(18) 0.47091(9) 0.0546(4) Uani 1 1 d .
O9 O -0.3021(3) -0.3569(2) 0.77177(10) 0.0970(6) Uani 1 1 d .
C5 C 0.1708(2) 0.7189(2) 0.20023(9) 0.0514(4) Uani 1 1 d .
N10 N 0.1577(3) 0.8147(2) 0.51299(10) 0.0681(5) Uani 1 1 d .
N9 N -0.3121(2) 0.4784(2) 0.59784(9) 0.0612(4) Uani 1 1 d .
C37 C -0.0833(3) 0.3248(2) 1.03026(10) 0.0539(4) Uani 1 1 d .
H37 H 0.0247 0.2985 1.0144 0.065 Uiso 1 1 calc R
C59 C -0.0042(3) -0.2159(2) 0.93815(10) 0.0532(4) Uani 1 1 d .
C36 C -0.2239(2) 0.25561(19) 1.01311(9) 0.0459(4) Uani 1 1 d .
N7 N -0.0297(2) 0.28628(18) 0.77607(8) 0.0527(4) Uani 1 1 d .
C23 C 0.3371(3) 0.5099(2) 0.44581(11) 0.0583(5) Uani 1 1 d .
H23 H 0.3576 0.5888 0.4688 0.070 Uiso 1 1 calc R
C4 C 0.0091(2) 0.66584(19) 0.22742(9) 0.0469(4) Uani 1 1 d .
N3 N -0.0983(2) 0.20021(18) 0.52723(9) 0.0553(4) Uani 1 1 d .
H3 H -0.0013 0.2366 0.5308 0.066 Uiso 1 1 calc R
C27 C -0.2221(3) 0.1460(2) 0.30178(10) 0.0540(4) Uani 1 1 d .
C12 C -0.1314(2) 0.42509(19) 0.28940(9) 0.0457(4) Uani 1 1 d .
H12 H -0.2120 0.4623 0.2542 0.055 Uiso 1 1 calc R
C47 C -0.0539(2) 0.4441(2) 0.66530(9) 0.0484(4) Uani 1 1 d .
C18 C -0.3089(2) -0.1604(2) 0.67534(10) 0.0516(4) Uani 1 1 d .
C58 C -0.5175(2) -0.0023(2) 0.86941(11) 0.0527(4) Uani 1 1 d .
H58 H -0.5151 -0.1005 0.8959 0.063 Uiso 1 1 calc R
N5 N 0.0931(2) 0.0417(2) 0.64419(9) 0.0611(4) Uani 1 1 d .
O8 O 0.1675(2) -0.0413(2) 0.68918(12) 0.1000(7) Uani 1 1 d .
O7 O 0.1580(2) 0.1561(2) 0.60725(9) 0.0784(5) Uani 1 1 d .
C35 C -0.3860(2) 0.2956(2) 1.03898(9) 0.0528(4) Uani 1 1 d .
C45 C 0.0178(2) 0.1239(2) 0.88492(10) 0.0518(4) Uani 1 1 d .
H45B H 0.0729 0.2138 0.8924 0.062 Uiso 1 1 calc R
H45A H 0.1053 0.0521 0.8755 0.062 Uiso 1 1 calc R
C14 C -0.1277(2) 0.3697(2) 0.42534(10) 0.0509(4) Uani 1 1 d .
H14 H -0.0229 0.4068 0.4309 0.061 Uiso 1 1 calc R
C8 C 0.1899(2) 0.4659(2) 0.26820(10) 0.0485(4) Uani 1 1 d .
C55 C -0.5269(2) 0.2879(2) 0.78997(11) 0.0562(4) Uani 1 1 d .
H55 H -0.5314 0.3860 0.7637 0.067 Uiso 1 1 calc R
C46 C -0.0754(2) 0.1666(2) 0.81998(10) 0.0494(4) Uani 1 1 d .
H46 H -0.1635 0.1080 0.8119 0.059 Uiso 1 1 calc R
C49 C -0.0718(3) 0.6393(2) 0.55793(10) 0.0541(4) Uani 1 1 d .
H49 H -0.1320 0.6868 0.5204 0.065 Uiso 1 1 calc R
C21 C 0.2522(2) 0.4248(2) 0.34238(10) 0.0464(4) Uani 1 1 d .
C38 C -0.1096(3) 0.4350(2) 1.07201(11) 0.0632(5) Uani 1 1 d .
H38 H -0.0168 0.4828 1.0836 0.076 Uiso 1 1 calc R
C2 C -0.1037(3) 0.8980(2) 0.16828(10) 0.0629(5) Uani 1 1 d .
H2 H -0.1960 0.9596 0.1564 0.075 Uiso 1 1 calc R
C16 C -0.3276(3) 0.0316(2) 0.57170(12) 0.0626(5) Uani 1 1 d .
H16 H -0.3888 0.0798 0.5346 0.075 Uiso 1 1 calc R
C6 C 0.1936(3) 0.8633(2) 0.15832(10) 0.0619(5) Uani 1 1 d .
H6 H 0.3011 0.8981 0.1413 0.074 Uiso 1 1 calc R
C25 C 0.3370(3) 0.2472(2) 0.44415(12) 0.0596(5) Uani 1 1 d .
H25 H 0.3550 0.1475 0.4665 0.071 Uiso 1 1 calc R
C17 C -0.3990(3) -0.0863(2) 0.61987(12) 0.0603(5) Uani 1 1 d .
H17 H -0.5076 -0.1169 0.6157 0.072 Uiso 1 1 calc R
C7 C 0.2910(2) 0.6017(2) 0.22364(10) 0.0551(4) Uani 1 1 d .
C40 C -0.4055(2) 0.0969(2) 0.97262(10) 0.0478(4) Uani 1 1 d .
C15 C -0.1634(2) 0.0829(2) 0.57627(10) 0.0501(4) Uani 1 1 d .
C24 C 0.3644(2) 0.3631(2) 0.47866(11) 0.0595(5) Uani 1 1 d .
H24 H 0.4014 0.3423 0.5242 0.071 Uiso 1 1 calc R
C39 C -0.5066(2) 0.2029(2) 1.01611(10) 0.0552(4) Uani 1 1 d .
C56 C -0.5787(2) 0.1682(2) 0.76166(11) 0.0584(5) Uani 1 1 d .
H56 H -0.6164 0.1850 0.7163 0.070 Uiso 1 1 calc R
C13 C -0.2207(2) 0.4378(2) 0.36300(10) 0.0515(4) Uani 1 1 d .
H13B H -0.2404 0.5442 0.3641 0.062 Uiso 1 1 calc R
H13A H -0.3296 0.3893 0.3679 0.062 Uiso 1 1 calc R
C10 C 0.0602(2) 0.2265(2) 0.25285(10) 0.0558(4) Uani 1 1 d .
H10 H 0.0784 0.1260 0.2486 0.067 Uiso 1 1 calc R
O4 O 0.0805(3) 0.8673(3) 0.46241(12) 0.1168(9) Uani 1 1 d .
C26 C 0.2827(2) 0.2775(2) 0.37612(11) 0.0534(4) Uani 1 1 d .
H26 H 0.2665 0.1979 0.3529 0.064 Uiso 1 1 calc R
C42 C -0.2853(2) -0.1623(2) 0.98827(10) 0.0551(4) Uani 1 1 d .
H42 H -0.3072 -0.2646 0.9915 0.066 Uiso 1 1 calc R
C22 C 0.2789(2) 0.5414(2) 0.37832(11) 0.0521(4) Uani 1 1 d .
H22 H 0.2576 0.6411 0.3570 0.063 Uiso 1 1 calc R
C57 C -0.5738(2) 0.0230(2) 0.80178(11) 0.0567(4) Uani 1 1 d .
H57 H -0.6086 -0.0582 0.7832 0.068 Uiso 1 1 calc R
C43 C -0.1352(2) -0.10996(19) 0.96001(9) 0.0473(4) Uani 1 1 d .
C44 C -0.0855(2) 0.05441(19) 0.95486(9) 0.0457(4) Uani 1 1 d .
H44 H -0.0110 0.0540 0.9929 0.055 Uiso 1 1 calc R
O3 O -0.3923(2) 0.5656(2) 0.55590(11) 0.0928(6) Uani 1 1 d .
C19 C -0.1491(2) -0.1169(2) 0.68252(10) 0.0518(4) Uani 1 1 d .
H19 H -0.0897 -0.1675 0.7197 0.062 Uiso 1 1 calc R
C64 C 0.1419(3) -0.2443(2) 0.97237(14) 0.0664(5) Uani 1 1 d .
H64 H 0.1623 -0.1921 1.0081 0.080 Uiso 1 1 calc R
C51 C 0.1765(3) 0.6190(2) 0.62036(11) 0.0587(5) Uani 1 1 d .
H51 H 0.2836 0.6535 0.6243 0.070 Uiso 1 1 calc R
C3 C -0.1318(2) 0.7567(2) 0.21056(10) 0.0530(4) Uani 1 1 d .
H3A H -0.2401 0.7232 0.2272 0.064 Uiso 1 1 calc R
C28 C -0.3582(3) 0.1494(2) 0.26197(14) 0.0664(5) Uani 1 1 d .
H28 H -0.3725 0.2304 0.2247 0.080 Uiso 1 1 calc R
C34 C -0.4085(3) 0.4069(2) 1.08080(10) 0.0608(5) Uani 1 1 d .
H34 H -0.5159 0.4335 1.0973 0.073 Uiso 1 1 calc R
C52 C 0.1081(3) 0.5005(2) 0.66937(11) 0.0570(4) Uani 1 1 d .
H52 H 0.1703 0.4553 0.7067 0.068 Uiso 1 1 calc R
N4 N -0.3848(2) -0.28780(18) 0.72554(9) 0.0600(4) Uani 1 1 d .
C33 C -0.2699(3) 0.4763(2) 1.09714(10) 0.0664(5) Uani 1 1 d .
H33 H -0.2827 0.5507 1.1248 0.080 Uiso 1 1 calc R
C62 C 0.2280(5) -0.4270(3) 0.9010(2) 0.1103(12) Uani 1 1 d .
H62 H 0.3067 -0.4966 0.8879 0.132 Uiso 1 1 calc R
C9 C 0.2005(2) 0.3368(2) 0.22690(11) 0.0570(4) Uani 1 1 d .
H9A H 0.1943 0.3777 0.1765 0.068 Uiso 1 1 calc R
H9B H 0.3076 0.2848 0.2327 0.068 Uiso 1 1 calc R
C1 C 0.0564(3) 0.9529(2) 0.14260(10) 0.0654(5) Uani 1 1 d .
H1 H 0.0697 1.0496 0.1150 0.078 Uiso 1 1 calc R
C29 C -0.4735(3) 0.0328(3) 0.27730(19) 0.0873(8) Uani 1 1 d .
H29 H -0.5631 0.0342 0.2493 0.105 Uiso 1 1 calc R
C48 C -0.1411(2) 0.5190(2) 0.60731(9) 0.0497(4) Uani 1 1 d .
C60 C -0.0331(4) -0.2961(3) 0.88582(14) 0.0881(8) Uani 1 1 d .
H60 H -0.1313 -0.2788 0.8627 0.106 Uiso 1 1 calc R
C50 C 0.0846(3) 0.6873(2) 0.56472(10) 0.0539(4) Uani 1 1 d .
C32 C -0.2080(4) 0.0263(3) 0.35757(15) 0.0921(9) Uani 1 1 d .
H32 H -0.1173 0.0227 0.3852 0.111 Uiso 1 1 calc R
C31 C -0.3238(6) -0.0876(3) 0.37353(19) 0.1123(12) Uani 1 1 d .
H31 H -0.3119 -0.1672 0.4117 0.135 Uiso 1 1 calc R
C61 C 0.0820(6) -0.4013(4) 0.86759(19) 0.1215(14) Uani 1 1 d .
H61 H 0.0608 -0.4552 0.8326 0.146 Uiso 1 1 calc R
C63 C 0.2578(3) -0.3496(3) 0.9540(2) 0.0900(8) Uani 1 1 d .
H63 H 0.3557 -0.3681 0.9773 0.108 Uiso 1 1 calc R
C30 C -0.4569(4) -0.0841(3) 0.3332(2) 0.1010(10) Uani 1 1 d .
H30 H -0.5360 -0.1613 0.3439 0.121 Uiso 1 1 calc R

loop_
_atom_site_aniso_label
_atom_site_aniso_U_11
_atom_site_aniso_U_22
_atom_site_aniso_U_33
_atom_site_aniso_U_23
_atom_site_aniso_U_13
_atom_site_aniso_U_12
N1 0.0375(7) 0.0459(7) 0.0529(7) -0.0022(6) -0.0012(6) -0.0016(6)
N6 0.0343(7) 0.0501(7) 0.0542(7) -0.0082(6) -0.0030(6) 0.0021(6)
O1 0.0399(8) 0.0997(12) 0.0865(10) -0.0213(9) 0.0072(7) 0.0068(7)
N8 0.0506(9) 0.0583(9) 0.0504(8) -0.0032(7) -0.0064(7) -0.0078(7)
C41 0.0395(10) 0.0632(11) 0.0567(10) 0.0030(8) -0.0023(8) -0.0048(8)
C54 0.0404(10) 0.0488(9) 0.0612(10) -0.0089(7) -0.0049(8) 0.0045(7)
C20 0.0447(10) 0.0544(10) 0.0529(9) -0.0125(8) -0.0086(8) -0.0016(8)
O6 0.0440(9) 0.0928(11) 0.0859(10) -0.0130(8) 0.0107(7) -0.0104(7)
O5 0.0931(14) 0.0778(11) 0.0937(12) 0.0133(9) -0.0123(10) -0.0334(10)
C53 0.0318(9) 0.0482(9) 0.0544(9) -0.0059(7) -0.0024(7) 0.0023(7)
O2 0.0645(10) 0.0950(12) 0.0693(9) -0.0072(8) -0.0098(8) -0.0262(9)
O10 0.0766(12) 0.0779(10) 0.0955(12) 0.0156(9) -0.0205(9) -0.0281(9)
C11 0.0460(10) 0.0492(9) 0.0537(9) -0.0091(7) -0.0127(7) -0.0018(7)
N2 0.0463(9) 0.0557(8) 0.0582(8) 0.0002(7) -0.0073(7) -0.0054(7)
O9 0.0991(14) 0.0915(12) 0.0874(12) 0.0303(10) -0.0353(11) -0.0250(10)
C5 0.0490(10) 0.0573(10) 0.0467(8) -0.0084(7) 0.0012(7) -0.0110(8)
N10 0.0737(13) 0.0571(10) 0.0664(10) 0.0052(8) -0.0045(9) 0.0012(9)
N9 0.0551(10) 0.0740(11) 0.0570(9) -0.0157(8) -0.0105(8) -0.0054(8)
C37 0.0527(11) 0.0517(9) 0.0555(9) -0.0035(8) -0.0101(8) -0.0003(8)
C59 0.0555(11) 0.0459(9) 0.0554(9) -0.0044(7) -0.0021(8) 0.0052(8)
C36 0.0474(10) 0.0451(8) 0.0428(8) -0.0020(6) -0.0052(7) 0.0047(7)
N7 0.0483(9) 0.0549(8) 0.0520(8) -0.0031(6) -0.0039(7) 0.0005(7)
C23 0.0500(12) 0.0671(12) 0.0617(11) -0.0205(9) -0.0060(9) -0.0093(9)
C4 0.0503(10) 0.0459(8) 0.0438(8) -0.0080(6) -0.0016(7) -0.0034(7)
N3 0.0452(9) 0.0602(9) 0.0573(9) -0.0016(7) -0.0072(7) -0.0057(7)
C27 0.0562(11) 0.0438(9) 0.0616(10) -0.0082(7) -0.0074(8) -0.0047(8)
C12 0.0362(9) 0.0476(9) 0.0515(9) -0.0040(7) -0.0050(7) -0.0015(7)
C47 0.0478(11) 0.0475(9) 0.0492(9) -0.0083(7) -0.0022(8) -0.0012(7)
C18 0.0549(11) 0.0447(9) 0.0548(10) -0.0072(7) -0.0072(8) -0.0037(8)
C58 0.0420(10) 0.0486(9) 0.0652(11) -0.0053(8) -0.0051(8) 0.0001(7)
N5 0.0515(10) 0.0721(11) 0.0605(9) -0.0102(8) -0.0130(8) -0.0074(8)
O8 0.0752(12) 0.1082(14) 0.1083(14) 0.0207(11) -0.0497(11) -0.0209(10)
O7 0.0561(10) 0.0982(12) 0.0750(10) 0.0042(9) -0.0125(8) -0.0241(8)
C35 0.0506(11) 0.0560(10) 0.0488(9) -0.0056(7) 0.0002(8) 0.0080(8)
C45 0.0387(10) 0.0525(9) 0.0588(10) -0.0001(8) 0.0021(8) 0.0042(7)
C14 0.0406(10) 0.0549(10) 0.0550(9) -0.0082(8) 0.0040(8) -0.0056(8)
C8 0.0352(9) 0.0547(9) 0.0553(9) -0.0108(7) -0.0022(7) 0.0004(7)
C55 0.0469(11) 0.0541(10) 0.0626(11) 0.0006(8) -0.0055(8) 0.0037(8)
C46 0.0437(10) 0.0487(9) 0.0530(9) -0.0069(7) 0.0052(7) 0.0016(7)
C49 0.0570(12) 0.0577(10) 0.0475(9) -0.0080(8) -0.0098(8) 0.0074(9)
C21 0.0333(9) 0.0517(9) 0.0549(9) -0.0118(7) -0.0019(7) -0.0041(7)
C38 0.0770(15) 0.0548(10) 0.0577(10) -0.0039(8) -0.0195(10) -0.0049(10)
C2 0.0819(15) 0.0515(10) 0.0558(10) -0.0078(8) -0.0164(10) 0.0061(10)
C16 0.0500(12) 0.0636(11) 0.0691(12) 0.0062(9) -0.0173(9) -0.0057(9)
C6 0.0759(14) 0.0616(11) 0.0457(9) -0.0054(8) 0.0046(9) -0.0242(10)
C25 0.0496(11) 0.0555(10) 0.0712(12) -0.0029(9) -0.0133(9) -0.0006(8)
C17 0.0480(11) 0.0596(11) 0.0694(12) 0.0023(9) -0.0127(9) -0.0118(9)
C7 0.0443(11) 0.0674(11) 0.0526(9) -0.0124(8) 0.0042(8) -0.0088(8)
C40 0.0330(9) 0.0533(9) 0.0548(9) -0.0058(7) -0.0013(7) 0.0007(7)
C15 0.0446(10) 0.0518(9) 0.0535(9) -0.0084(7) -0.0060(8) -0.0004(8)
C24 0.0445(11) 0.0743(13) 0.0587(10) -0.0070(9) -0.0103(9) -0.0054(9)
C39 0.0435(11) 0.0656(11) 0.0528(9) -0.0057(8) 0.0021(8) 0.0074(8)
C56 0.0455(11) 0.0717(12) 0.0571(10) -0.0085(9) -0.0083(9) 0.0005(9)
C13 0.0402(10) 0.0481(9) 0.0615(10) -0.0020(7) 0.0024(8) -0.0009(7)
C10 0.0535(12) 0.0568(10) 0.0634(10) -0.0228(8) -0.0153(9) 0.0055(8)
O4 0.0988(15) 0.1230(17) 0.1014(14) 0.0556(13) -0.0268(12) -0.0149(12)
C26 0.0459(11) 0.0479(9) 0.0688(11) -0.0140(8) -0.0125(9) 0.0003(7)
C42 0.0487(11) 0.0470(9) 0.0639(10) 0.0049(8) -0.0081(8) 0.0000(8)
C22 0.0435(10) 0.0499(9) 0.0631(10) -0.0114(8) -0.0032(8) -0.0049(7)
C57 0.0461(11) 0.0599(11) 0.0662(11) -0.0157(9) -0.0071(9) -0.0037(8)
C43 0.0467(10) 0.0462(8) 0.0465(8) -0.0019(7) -0.0072(7) 0.0051(7)
C44 0.0362(9) 0.0486(9) 0.0501(9) -0.0043(7) -0.0040(7) 0.0046(7)
O3 0.0711(12) 0.1004(13) 0.1058(13) 0.0002(10) -0.0452(10) -0.0022(9)
C19 0.0549(12) 0.0511(9) 0.0501(9) -0.0092(7) -0.0099(8) 0.0010(8)
C64 0.0469(12) 0.0560(11) 0.0955(15) -0.0119(10) -0.0082(10) 0.0048(8)
C51 0.0506(12) 0.0594(11) 0.0633(11) -0.0022(9) -0.0097(9) -0.0074(9)
C3 0.0526(11) 0.0495(9) 0.0565(9) -0.0088(7) -0.0069(8) 0.0012(8)
C28 0.0477(11) 0.0557(11) 0.0961(15) -0.0108(10) -0.0163(10) -0.0020(9)
C34 0.0690(14) 0.0642(11) 0.0457(9) -0.0064(8) 0.0004(8) 0.0161(10)
C52 0.0520(11) 0.0589(10) 0.0564(10) 0.0028(8) -0.0135(8) -0.0044(8)
N4 0.0651(12) 0.0535(9) 0.0600(9) -0.0045(7) -0.0096(8) -0.0075(8)
C33 0.0934(17) 0.0551(11) 0.0507(10) -0.0091(8) -0.0108(10) 0.0078(11)
C62 0.116(3) 0.0677(16) 0.137(3) -0.0201(17) 0.039(2) 0.0285(16)
C9 0.0439(11) 0.0692(11) 0.0614(10) -0.0216(9) -0.0048(8) 0.0050(9)
C1 0.0914(17) 0.0524(10) 0.0501(10) -0.0019(8) -0.0100(10) -0.0093(10)
C29 0.0505(13) 0.0699(14) 0.146(3) -0.0306(15) -0.0115(14) -0.0064(11)
C48 0.0435(10) 0.0574(10) 0.0507(9) -0.0148(8) -0.0088(8) 0.0009(8)
C60 0.114(2) 0.0826(16) 0.0740(14) -0.0261(12) -0.0232(14) 0.0248(15)
C50 0.0559(12) 0.0489(9) 0.0537(9) -0.0030(7) -0.0029(8) 0.0002(8)
C32 0.126(2) 0.0583(12) 0.0900(17) 0.0066(11) -0.0421(16) -0.0212(14)
C31 0.158(3) 0.0692(16) 0.102(2) 0.0077(15) -0.015(2) -0.0414(19)
C61 0.182(4) 0.089(2) 0.099(2) -0.0421(18) 0.001(2) 0.037(2)
C63 0.0558(14) 0.0609(13) 0.147(3) -0.0100(15) 0.0038(15) 0.0113(11)
C30 0.100(2) 0.0610(15) 0.138(3) -0.0187(16) 0.019(2) -0.0324(14)

loop_
_atom_type_symbol
_atom_type_description
_atom_type_scat_dispersion_real
_atom_type_scat_dispersion_imag
_atom_type_scat_source
C C 0.0181 0.0091 'International Tables Vol C Tables 4.2.6.8 and 6.1.1.4'
H H 0.0000 0.0000 'International Tables Vol C Tables 4.2.6.8 and 6.1.1.4'
N N 0.0311 0.0180 'International Tables Vol C Tables 4.2.6.8 and 6.1.1.4'
O O 0.0492 0.0322 'International Tables Vol C Tables 4.2.6.8 and 6.1.1.4'

loop_
_geom_angle_atom_site_label_1
_geom_angle_atom_site_label_2
_geom_angle_atom_site_label_3
_geom_angle
C4 N1 C12 122.86(14)
C4 N1 C8 109.89(14)
C12 N1 C8 122.61(13)
C36 N6 C44 122.70(14)
C36 N6 C40 110.00(14)
C44 N6 C40 122.30(14)
C47 N8 N7 116.88(15)
C47 N8 H8 121.6
N7 N8 H8 121.6
C42 C41 C40 109.84(15)
C42 C41 H41B 109.7
C40 C41 H41B 109.7
C42 C41 H41A 109.7
C40 C41 H41A 109.7
H41B C41 H41A 108.2
C55 C54 C53 120.35(17)
C55 C54 H54 119.8
C53 C54 H54 119.8
C19 C20 C15 121.91(17)
C19 C20 N5 116.12(16)
C15 C20 N5 121.96(17)
C58 C53 C54 118.64(16)
C58 C53 C40 123.21(15)
C54 C53 C40 118.14(15)
C10 C11 C27 119.15(17)
C10 C11 C12 122.39(17)
C27 C11 C12 118.31(16)
C14 N2 N3 116.59(16)
C6 C5 C4 120.91(18)
C6 C5 C7 130.84(18)
C4 C5 C7 108.25(15)
O4 N10 O5 122.9(2)
O4 N10 C50 118.2(2)
O5 N10 C50 118.78(18)
O3 N9 O2 122.91(19)
O3 N9 C48 118.53(18)
O2 N9 C48 118.56(17)
C36 C37 C38 117.73(19)
C36 C37 H37 121.1
C38 C37 H37 121.1
C60 C59 C64 118.8(2)
C60 C59 C43 119.6(2)
C64 C59 C43 121.49(18)
N6 C36 C37 128.52(17)
N6 C36 C35 111.47(16)
C37 C36 C35 120.01(16)
C46 N7 N8 117.55(16)
C24 C23 C22 120.35(18)
C24 C23 H23 119.8
C22 C23 H23 119.8
N1 C4 C3 128.61(16)
N1 C4 C5 111.58(15)
C3 C4 C5 119.79(16)
C15 N3 N2 117.96(15)
C15 N3 H3 121.0
N2 N3 H3 121.0
C32 C27 C28 118.1(2)
C32 C27 C11 121.13(19)
C28 C27 C11 120.64(17)
N1 C12 C11 111.51(14)
N1 C12 C13 112.04(14)
C11 C12 C13 113.97(14)
N1 C12 H12 106.2
C11 C12 H12 106.2
C13 C12 H12 106.2
N8 C47 C52 119.76(16)
N8 C47 C48 124.64(17)
C52 C47 C48 115.60(16)
C19 C18 C17 121.08(17)
C19 C18 N4 119.63(16)
C17 C18 N4 119.28(17)
C53 C58 C57 120.71(17)
C53 C58 H58 119.6
C57 C58 H58 119.6
O8 N5 O7 122.05(18)
O8 N5 C20 118.73(18)
O7 N5 C20 119.22(16)
C34 C35 C36 120.92(19)
C34 C35 C39 130.62(18)
C36 C35 C39 108.44(15)
C46 C45 C44 117.05(15)
C46 C45 H45B 108.0
C44 C45 H45B 108.0
C46 C45 H45A 108.0
C44 C45 H45A 108.0
H45B C45 H45A 107.3
N2 C14 C13 119.42(17)
N2 C14 H14 120.3
C13 C14 H14 120.3
N1 C8 C21 111.94(14)
N1 C8 C9 108.62(15)
C21 C8 C9 114.31(15)
N1 C8 C7 102.96(14)
C21 C8 C7 109.80(15)
C9 C8 C7 108.56(15)
C56 C55 C54 120.65(17)
C56 C55 H55 119.7
C54 C55 H55 119.7
N7 C46 C45 117.41(18)
N7 C46 H46 121.3
C45 C46 H46 121.3
C50 C49 C48 119.40(17)
C50 C49 H49 120.3
C48 C49 H49 120.3
C26 C21 C22 118.23(17)
C26 C21 C8 123.48(16)
C22 C21 C8 118.29(16)
C37 C38 C33 122.5(2)
C37 C38 H38 118.7
C33 C38 H38 118.7
C3 C2 C1 123.2(2)
C3 C2 H2 118.4
C1 C2 H2 118.4
C17 C16 C15 122.14(18)
C17 C16 H16 118.9
C15 C16 H16 118.9
C1 C6 C5 119.4(2)
C1 C6 H6 120.3
C5 C6 H6 120.3
C24 C25 C26 120.42(18)
C24 C25 H25 119.8
C26 C25 H25 119.8
C16 C17 C18 119.69(18)
C16 C17 H17 120.2
C18 C17 H17 120.2
O6 C7 C5 129.46(19)
O6 C7 C8 123.59(18)
C5 C7 C8 106.94(15)
N6 C40 C53 111.91(14)
N6 C40 C41 109.08(14)
C53 C40 C41 113.97(15)
N6 C40 C39 102.96(14)
C53 C40 C39 110.33(14)
C41 C40 C39 107.96(15)
N3 C15 C16 119.87(17)
N3 C15 C20 124.17(17)
C16 C15 C20 115.95(17)
C23 C24 C25 119.72(19)
C23 C24 H24 120.1
C25 C24 H24 120.1
O1 C39 C35 130.20(19)
O1 C39 C40 122.99(19)
C35 C39 C40 106.80(15)
C55 C56 C57 119.11(18)
C55 C56 H56 120.4
C57 C56 H56 120.4
C14 C13 C12 115.15(15)
C14 C13 H13B 108.5
C12 C13 H13B 108.5
C14 C13 H13A 108.5
C12 C13 H13A 108.5
H13B C13 H13A 107.5
C11 C10 C9 123.72(17)
C11 C10 H10 118.1
C9 C10 H10 118.1
C21 C26 C25 120.75(18)
C21 C26 H26 119.6
C25 C26 H26 119.6
C43 C42 C41 123.24(17)
C43 C42 H42 118.4
C41 C42 H42 118.4
C23 C22 C21 120.50(18)
C23 C22 H22 119.7
C21 C22 H22 119.7
C56 C57 C58 120.52(19)
C56 C57 H57 119.7
C58 C57 H57 119.7
C42 C43 C59 119.88(17)
C42 C43 C44 122.17(16)
C59 C43 C44 117.73(15)
N6 C44 C43 111.63(14)
N6 C44 C45 112.58(13)
C43 C44 C45 114.36(15)
N6 C44 H44 105.8
C43 C44 H44 105.8
C45 C44 H44 105.8
C18 C19 C20 119.22(17)
C18 C19 H19 120.4
C20 C19 H19 120.4
C63 C64 C59 120.6(2)
C63 C64 H64 119.7
C59 C64 H64 119.7
C52 C51 C50 119.31(19)
C52 C51 H51 120.3
C50 C51 H51 120.3
C2 C3 C4 117.36(19)
C2 C3 H3A 121.3
C4 C3 H3A 121.3
C27 C28 C29 120.2(2)
C27 C28 H28 119.9
C29 C28 H28 119.9
C33 C34 C35 119.1(2)
C33 C34 H34 120.5
C35 C34 H34 120.5
C51 C52 C47 122.24(17)
C51 C52 H52 118.9
C47 C52 H52 118.9
O10 N4 O9 122.42(18)
O10 N4 C18 118.62(16)
O9 N4 C18 118.92(18)
C34 C33 C38 119.69(19)
C34 C33 H33 120.2
C38 C33 H33 120.2
C61 C62 C63 119.9(2)
C61 C62 H62 120.0
C63 C62 H62 120.0
C10 C9 C8 110.85(16)
C10 C9 H9A 109.5
C8 C9 H9A 109.5
C10 C9 H9B 109.5
C8 C9 H9B 109.5
H9A C9 H9B 108.1
C6 C1 C2 119.37(18)
C6 C1 H1 120.3
C2 C1 H1 120.3
C30 C29 C28 120.4(3)
C30 C29 H29 119.8
C28 C29 H29 119.8
C49 C48 C47 122.04(17)
C49 C48 N9 115.95(16)
C47 C48 N9 121.96(17)
C61 C60 C59 120.7(3)
C61 C60 H60 119.7
C59 C60 H60 119.7
C49 C50 C51 121.41(18)
C49 C50 N10 119.57(18)
C51 C50 N10 119.02(19)
C31 C32 C27 121.7(3)
C31 C32 H32 119.2
C27 C32 H32 119.2
C30 C31 C32 119.8(3)
C30 C31 H31 120.1
C32 C31 H31 120.1
C62 C61 C60 120.2(3)
C62 C61 H61 119.9
C60 C61 H61 119.9
C62 C63 C64 119.8(3)
C62 C63 H63 120.1
C64 C63 H63 120.1
C29 C30 C31 119.8(3)
C29 C30 H30 120.1
C31 C30 H30 120.1

loop_
_geom_bond_atom_site_label_1
_geom_bond_atom_site_label_2
_geom_bond_distance
N1 C4 1.377(2)
N1 C12 1.467(2)
N1 C8 1.479(2)
N6 C36 1.376(2)
N6 C44 1.465(2)
N6 C40 1.476(2)
O1 C39 1.222(2)
N8 C47 1.357(2)
N8 N7 1.386(2)
N8 H8 0.8600
C41 C42 1.501(3)
C41 C40 1.525(3)
C41 H41B 0.9700
C41 H41A 0.9700
C54 C55 1.386(3)
C54 C53 1.396(2)
C54 H54 0.9300
C20 C19 1.387(3)
C20 C15 1.418(3)
C20 N5 1.447(2)
O6 C7 1.224(2)
O5 N10 1.212(3)
C53 C58 1.385(3)
C53 C40 1.523(2)
O2 N9 1.224(2)
O10 N4 1.213(2)
C11 C10 1.321(3)
C11 C27 1.499(3)
C11 C12 1.517(2)
N2 C14 1.269(2)
N2 N3 1.388(2)
O9 N4 1.217(2)
C5 C6 1.395(3)
C5 C4 1.407(3)
C5 C7 1.443(3)
N10 O4 1.209(3)
N10 C50 1.458(3)
N9 O3 1.223(2)
N9 C48 1.457(2)
C37 C36 1.390(3)
C37 C38 1.391(3)
C37 H37 0.9300
C59 C60 1.382(3)
C59 C64 1.383(3)
C59 C43 1.487(2)
C36 C35 1.409(3)
N7 C46 1.270(2)
C23 C24 1.370(3)
C23 C22 1.389(3)
C23 H23 0.9300
C4 C3 1.399(3)
N3 C15 1.350(2)
N3 H3 0.8600
C27 C32 1.374(3)
C27 C28 1.378(3)
C12 C13 1.548(3)
C12 H12 0.9800
C47 C52 1.413(3)
C47 C48 1.414(2)
C18 C19 1.368(3)
C18 C17 1.391(3)
C18 N4 1.453(2)
C58 C57 1.386(3)
C58 H58 0.9300
N5 O8 1.216(2)
N5 O7 1.227(2)
C35 C34 1.398(3)
C35 C39 1.438(3)
C45 C46 1.489(3)
C45 C44 1.540(2)
C45 H45B 0.9700
C45 H45A 0.9700
C14 C13 1.487(3)
C14 H14 0.9300
C8 C21 1.524(3)
C8 C9 1.524(3)
C8 C7 1.547(3)
C55 C56 1.382(3)
C55 H55 0.9300
C46 H46 0.9300
C49 C50 1.355(3)
C49 C48 1.383(3)
C49 H49 0.9300
C21 C26 1.384(3)
C21 C22 1.391(2)
C38 C33 1.395(3)
C38 H38 0.9300
C2 C3 1.381(3)
C2 C1 1.393(3)
C2 H2 0.9300
C16 C17 1.363(3)
C16 C15 1.414(3)
C16 H16 0.9300
C6 C1 1.366(3)
C6 H6 0.9300
C25 C24 1.370(3)
C25 C26 1.386(3)
C25 H25 0.9300
C17 H17 0.9300
C40 C39 1.553(3)
C24 H24 0.9300
C56 C57 1.384(3)
C56 H56 0.9300
C13 H13B 0.9700
C13 H13A 0.9700
C10 C9 1.498(3)
C10 H10 0.9300
C26 H26 0.9300
C42 C43 1.328(3)
C42 H42 0.9300
C22 H22 0.9300
C57 H57 0.9300
C43 C44 1.522(2)
C44 H44 0.9800
C19 H19 0.9300
C64 C63 1.382(3)
C64 H64 0.9300
C51 C52 1.366(3)
C51 C50 1.385(3)
C51 H51 0.9300
C3 H3A 0.9300
C28 C29 1.382(3)
C28 H28 0.9300
C34 C33 1.371(3)
C34 H34 0.9300
C52 H52 0.9300
C33 H33 0.9300
C62 C61 1.373(6)
C62 C63 1.378(5)
C62 H62 0.9300
C9 H9A 0.9700
C9 H9B 0.9700
C1 H1 0.9300
C29 C30 1.363(5)
C29 H29 0.9300
C60 C61 1.376(4)
C60 H60 0.9300
C32 C31 1.367(4)
C32 H32 0.9300
C31 C30 1.364(5)
C31 H31 0.9300
C61 H61 0.9300
C63 H63 0.9300
C30 H30 0.9300

loop_
_geom_hbond_atom_site_label_D
_geom_hbond_atom_site_label_H
_geom_hbond_atom_site_label_A
_geom_hbond_distance_DH
_geom_hbond_distance_HA
_geom_hbond_distance_DA
_geom_hbond_angle_DHA
N8 H8 O2 0.86 2.09 2.663(2) 123.5
N3 H3 O7 0.86 2.04 2.642(2) 126.1

loop_
_geom_torsion_atom_site_label_1
_geom_torsion_atom_site_label_2
_geom_torsion_atom_site_label_3
_geom_torsion_atom_site_label_4
_geom_torsion
C55 C54 C53 C58 1.3(3)
C55 C54 C53 C40 -177.69(17)
C44 N6 C36 C37 19.6(3)
C40 N6 C36 C37 175.05(16)
C44 N6 C36 C35 -161.41(14)
C40 N6 C36 C35 -5.99(19)
C38 C37 C36 N6 177.70(16)
C38 C37 C36 C35 -1.2(2)
C47 N8 N7 C46 -172.94(16)
C12 N1 C4 C3 19.0(3)
C8 N1 C4 C3 175.36(17)
C12 N1 C4 C5 -162.43(15)
C8 N1 C4 C5 -6.09(19)
C6 C5 C4 N1 -176.68(16)
C7 C5 C4 N1 3.3(2)
C6 C5 C4 C3 2.0(3)
C7 C5 C4 C3 -178.02(16)
C14 N2 N3 C15 -179.45(17)
C10 C11 C27 C32 68.9(3)
C12 C11 C27 C32 -115.5(2)
C10 C11 C27 C28 -106.7(2)
C12 C11 C27 C28 68.8(2)
C4 N1 C12 C11 134.13(16)
C8 N1 C12 C11 -19.3(2)
C4 N1 C12 C13 -96.77(18)
C8 N1 C12 C13 109.85(17)
C10 C11 C12 N1 -7.2(2)
C27 C11 C12 N1 177.36(15)
C10 C11 C12 C13 -135.28(18)
C27 C11 C12 C13 49.3(2)
N7 N8 C47 C52 12.7(2)
N7 N8 C47 C48 -167.12(16)
C54 C53 C58 C57 -0.4(3)
C40 C53 C58 C57 178.48(17)
C19 C20 N5 O8 7.5(3)
C15 C20 N5 O8 -171.4(2)
C19 C20 N5 O7 -172.88(18)
C15 C20 N5 O7 8.2(3)
N6 C36 C35 C34 -177.77(15)
C37 C36 C35 C34 1.3(2)
N6 C36 C35 C39 3.50(19)
C37 C36 C35 C39 -177.44(16)
N3 N2 C14 C13 179.00(15)
C4 N1 C8 C21 123.91(15)
C12 N1 C8 C21 -79.69(19)
C4 N1 C8 C9 -108.93(17)
C12 N1 C8 C9 47.5(2)
C4 N1 C8 C7 6.04(18)
C12 N1 C8 C7 162.45(14)
C53 C54 C55 C56 -1.6(3)
N8 N7 C46 C45 179.69(15)
C44 C45 C46 N7 142.84(17)
N1 C8 C21 C26 111.04(19)
C9 C8 C21 C26 -13.0(2)
C7 C8 C21 C26 -135.26(18)
N1 C8 C21 C22 -68.5(2)
C9 C8 C21 C22 167.46(16)
C7 C8 C21 C22 45.2(2)
C36 C37 C38 C33 0.5(3)
C4 C5 C6 C1 -1.1(3)
C7 C5 C6 C1 178.91(19)
C15 C16 C17 C18 -0.5(4)
C19 C18 C17 C16 0.1(3)
N4 C18 C17 C16 -178.74(19)
C6 C5 C7 O6 0.2(3)
C4 C5 C7 O6 -179.8(2)
C6 C5 C7 C8 -179.34(18)
C4 C5 C7 C8 0.70(19)
N1 C8 C7 O6 176.47(18)
C21 C8 C7 O6 57.1(2)
C9 C8 C7 O6 -68.5(2)
N1 C8 C7 C5 -3.99(18)
C21 C8 C7 C5 -123.35(16)
C9 C8 C7 C5 111.03(16)
C36 N6 C40 C53 124.17(15)
C44 N6 C40 C53 -80.29(18)
C36 N6 C40 C41 -108.79(16)
C44 N6 C40 C41 46.8(2)
C36 N6 C40 C39 5.69(17)
C44 N6 C40 C39 161.23(14)
C58 C53 C40 N6 120.20(18)
C54 C53 C40 N6 -60.9(2)
C58 C53 C40 C41 -4.2(2)
C54 C53 C40 C41 174.73(15)
C58 C53 C40 C39 -125.80(19)
C54 C53 C40 C39 53.1(2)
C42 C41 C40 N6 -50.8(2)
C42 C41 C40 C53 75.1(2)
C42 C41 C40 C39 -162.00(16)
N2 N3 C15 C16 -4.1(3)
N2 N3 C15 C20 175.48(17)
C17 C16 C15 N3 -179.9(2)
C17 C16 C15 C20 0.5(3)
C19 C20 C15 N3 -179.66(18)
N5 C20 C15 N3 -0.8(3)
C19 C20 C15 C16 -0.1(3)
N5 C20 C15 C16 178.79(18)
C22 C23 C24 C25 1.2(3)
C26 C25 C24 C23 0.3(3)
C34 C35 C39 O1 0.4(3)
C36 C35 C39 O1 179.0(2)
C34 C35 C39 C40 -178.30(18)
C36 C35 C39 C40 0.26(19)
N6 C40 C39 O1 177.62(17)
C53 C40 C39 O1 58.0(2)
C41 C40 C39 O1 -67.1(2)
N6 C40 C39 C35 -3.52(18)
C53 C40 C39 C35 -123.09(16)
C41 C40 C39 C35 111.77(17)
C54 C55 C56 C57 1.0(3)
N2 C14 C13 C12 -117.96(19)
N1 C12 C13 C14 -71.48(19)
C11 C12 C13 C14 56.3(2)
C27 C11 C10 C9 176.61(17)
C12 C11 C10 C9 1.2(3)
C22 C21 C26 C25 0.5(3)
C8 C21 C26 C25 -179.04(18)
C24 C25 C26 C21 -1.2(3)
C40 C41 C42 C43 30.2(3)
C24 C23 C22 C21 -1.9(3)
C26 C21 C22 C23 1.0(3)
C8 C21 C22 C23 -179.44(17)
C55 C56 C57 C58 -0.1(3)
C53 C58 C57 C56 -0.2(3)
C41 C42 C43 C59 176.72(17)
C41 C42 C43 C44 2.2(3)
C60 C59 C43 C42 61.7(3)
C64 C59 C43 C42 -113.8(2)
C60 C59 C43 C44 -123.6(2)
C64 C59 C43 C44 60.9(2)
C36 N6 C44 C43 137.18(16)
C40 N6 C44 C43 -15.3(2)
C36 N6 C44 C45 -92.62(19)
C40 N6 C44 C45 114.93(18)
C42 C43 C44 N6 -11.2(2)
C59 C43 C44 N6 174.24(14)
C42 C43 C44 C45 -140.44(17)
C59 C43 C44 C45 45.0(2)
C46 C45 C44 N6 -53.0(2)
C46 C45 C44 C43 75.82(19)
C17 C18 C19 C20 0.3(3)
N4 C18 C19 C20 179.10(16)
C15 C20 C19 C18 -0.3(3)
N5 C20 C19 C18 -179.23(17)
C60 C59 C64 C63 0.8(3)
C43 C59 C64 C63 176.3(2)
C1 C2 C3 C4 -0.4(3)
N1 C4 C3 C2 177.21(17)
C5 C4 C3 C2 -1.2(2)
C32 C27 C28 C29 -1.7(4)
C11 C27 C28 C29 174.1(2)
C36 C35 C34 C33 -0.6(3)
C39 C35 C34 C33 177.79(19)
C50 C51 C52 C47 0.2(3)
N8 C47 C52 C51 179.9(2)
C48 C47 C52 C51 -0.3(3)
C19 C18 N4 O10 179.8(2)
C17 C18 N4 O10 -1.4(3)
C19 C18 N4 O9 -2.5(3)
C17 C18 N4 O9 176.3(2)
C35 C34 C33 C38 -0.1(3)
C37 C38 C33 C34 0.2(3)
C11 C10 C9 C8 28.3(3)
N1 C8 C9 C10 -48.4(2)
C21 C8 C9 C10 77.4(2)
C7 C8 C9 C10 -159.66(16)
C5 C6 C1 C2 -0.5(3)
C3 C2 C1 C6 1.2(3)
C27 C28 C29 C30 2.1(4)
C50 C49 C48 C47 0.3(3)
C50 C49 C48 N9 177.61(17)
N8 C47 C48 C49 179.87(17)
C52 C47 C48 C49 0.0(3)
N8 C47 C48 N9 2.7(3)
C52 C47 C48 N9 -177.14(17)
O3 N9 C48 C49 -12.0(3)
O2 N9 C48 C49 168.11(18)
O3 N9 C48 C47 165.3(2)
O2 N9 C48 C47 -14.6(3)
C64 C59 C60 C61 -0.6(4)
C43 C59 C60 C61 -176.2(3)
C48 C49 C50 C51 -0.4(3)
C48 C49 C50 N10 -179.63(17)
C52 C51 C50 C49 0.1(3)
C52 C51 C50 N10 179.4(2)
O4 N10 C50 C49 -5.1(3)
O5 N10 C50 C49 177.3(2)
O4 N10 C50 C51 175.7(2)
O5 N10 C50 C51 -2.0(3)
C28 C27 C32 C31 0.5(4)
C11 C27 C32 C31 -175.3(3)
C27 C32 C31 C30 0.4(5)
C63 C62 C61 C60 1.4(6)
C59 C60 C61 C62 -0.5(5)
C61 C62 C63 C64 -1.2(5)
C59 C64 C63 C62 0.1(4)
C28 C29 C30 C31 -1.2(5)
C32 C31 C30 C29 0.0(5)
